data_2226504
loop_
_publ_author_name
'Hussain, Abid'
'Tahir, M. Nawaz'
'Shafiq, Zahid'
'Yaqub, Muhammad'
'Mazhar, Muhammad'

_publ_section_title
;
 <i>N</i>'-[(<i>E</i>)-(1-Methyl-1<i>H</i>-pyrrol-2-yl)methylidene]pyridine-4-carbohydrazide
;
_journal_coeditor_code HB5530
_journal_issue 7
_journal_name_full 'Acta Crystallographica Section E'
_journal_page_first o1881
_journal_paper_doi 10.1107/S1600536810025341
_journal_volume 66
_journal_year 2010
_chemical_formula_iupac 'C12 H12 N4 O'
_chemical_formula_moiety 'C12 H12 N4 O'
_chemical_formula_sum 'C12 H12 N4 O'
_chemical_formula_weight 228.26
_chemical_name_systematic
;
<i>N</i>'-[(<i>E</i>)-(1-Methyl-1<i>H</i>-pyrrol-2-yl)methylidene]pyridine-
4-carbohydrazide
;
_space_group_IT_number 14
_symmetry_cell_setting monoclinic
_symmetry_space_group_name_Hall '-P 2yn'
_symmetry_space_group_name_H-M 'P 1 21/n 1'
_atom_sites_solution_hydrogens geom
_atom_sites_solution_primary direct
_atom_sites_solution_secondary difmap
_audit_creation_method SHELXL-97
_cell_angle_alpha 90
_cell_angle_beta 96.938(2)
_cell_angle_gamma 90
_cell_formula_units_Z 4
_cell_length_a 8.2134(3)
_cell_length_b 10.6740(4)
_cell_length_c 13.1332(4)
_cell_measurement_reflns_used 1770
_cell_measurement_temperature 296(2)
_cell_measurement_theta_max 28.36
_cell_measurement_theta_min 2.62
_cell_volume 1142.95(7)
_computing_cell_refinement 'SAINT (Bruker, 2009)'
_computing_data_collection 'APEX2 (Bruker, 2009)'
_computing_data_reduction 'SAINT (Bruker, 2009)'
_computing_molecular_graphics 'ORTEP-3 for Windows (Farrugia, 1997) and PLATON (Spek, 2009)'
_computing_publication_material 'WinGX (Farrugia, 1999) and PLATON (Spek, 2009)'
_computing_structure_refinement 'SHELXL97 (Sheldrick, 2008)'
_computing_structure_solution 'SHELXS97 (Sheldrick, 2008)'
_diffrn_ambient_temperature 296(2)
_diffrn_detector_area_resol_mean 7.50
_diffrn_measured_fraction_theta_full 0.994
_diffrn_measured_fraction_theta_max 0.994
_diffrn_measurement_device_type 'Bruker Kappa APEXII CCD'
_diffrn_measurement_method \w
_diffrn_radiation_monochromator graphite
_diffrn_radiation_source 'fine-focus sealed tube'
_diffrn_radiation_type MoK\a
_diffrn_radiation_wavelength 0.71073
_diffrn_reflns_av_R_equivalents 0.0289
_diffrn_reflns_av_sigmaI/netI 0.0278
_diffrn_reflns_limit_h_max 10
_diffrn_reflns_limit_h_min -10
_diffrn_reflns_limit_k_max 14
_diffrn_reflns_limit_k_min -14
_diffrn_reflns_limit_l_max 17
_diffrn_reflns_limit_l_min -17
_diffrn_reflns_number 12030
_diffrn_reflns_theta_full 28.25
_diffrn_reflns_theta_max 28.25
_diffrn_reflns_theta_min 2.47
_diffrn_standards_number 0
_exptl_absorpt_coefficient_mu 0.090
_exptl_absorpt_correction_T_max 0.985
_exptl_absorpt_correction_T_min 0.980
_exptl_absorpt_correction_type multi-scan
_exptl_absorpt_process_details '(SADABS; Bruker, 2005)'
_exptl_crystal_colour red
_exptl_crystal_density_diffrn 1.326
_exptl_crystal_density_method 'not measured'
_exptl_crystal_description prism
_exptl_crystal_F_000 480
_exptl_crystal_size_max 0.24
_exptl_crystal_size_mid 0.18
_exptl_crystal_size_min 0.15
_refine_diff_density_max 0.275
_refine_diff_density_min -0.214
_refine_ls_goodness_of_fit_ref 1.036
_refine_ls_hydrogen_treatment constr
_refine_ls_matrix_type full
_refine_ls_number_parameters 155
_refine_ls_number_reflns 2803
_refine_ls_number_restraints 0
_refine_ls_restrained_S_all 1.036
_refine_ls_R_factor_all 0.0660
_refine_ls_R_factor_gt 0.0450
_refine_ls_shift/su_max 0.000
_refine_ls_shift/su_mean 0.000
_refine_ls_structure_factor_coef Fsqd
_refine_ls_weighting_details 'calc w=1/[\s^2^(Fo^2^)+(0.0618P)^2^+0.2350P] where P=(Fo^2^+2Fc^2^)/3'
_refine_ls_weighting_scheme calc
_refine_ls_wR_factor_gt 0.1139
_refine_ls_wR_factor_ref 0.1274
_reflns_number_gt 2023
_reflns_number_total 2803
_reflns_threshold_expression I>2\s(I)
_cod_data_source_file hb5530.cif
_cod_data_source_block I
_cod_original_sg_symbol_H-M 'P 21/n'
_cod_database_code 2226504
_cod_database_fobs_code 2226504

loop_
_symmetry_equiv_pos_site_id
_symmetry_equiv_pos_as_xyz
1 x,y,z
2 1/2-x,1/2+y,1/2-z
3 -x,-y,-z
4 1/2+x,1/2-y,1/2+z

loop_
_atom_site_aniso_label
_atom_site_aniso_U_11
_atom_site_aniso_U_22
_atom_site_aniso_U_33
_atom_site_aniso_U_12
_atom_site_aniso_U_13
_atom_site_aniso_U_23
O1 0.0566(8) 0.0471(7) 0.0666(8) -0.0071(6) -0.0275(6) 0.0054(6)
N1 0.0438(8) 0.0334(7) 0.0475(7) -0.0070(6) -0.0048(5) -0.0019(5)
N2 0.0359(7) 0.0296(6) 0.0480(7) -0.0057(5) -0.0070(5) -0.0040(5)
N3 0.0389(7) 0.0336(7) 0.0511(7) -0.0081(5) -0.0010(5) -0.0087(5)
N4 0.0427(7) 0.0335(7) 0.0474(7) -0.0083(5) 0.0062(6) -0.0074(5)
C1 0.0297(7) 0.0266(7) 0.0374(7) 0.0006(5) 0.0003(5) -0.0018(5)
C2 0.0437(8) 0.0331(8) 0.0340(7) -0.0001(6) -0.0012(6) 0.0025(6)
C3 0.0458(9) 0.0331(8) 0.0449(8) -0.0071(7) 0.0035(6) 0.0052(6)
C4 0.0509(9) 0.0385(8) 0.0341(7) -0.0045(7) -0.0061(6) -0.0011(6)
C5 0.0453(9) 0.0318(7) 0.0359(7) -0.0047(6) 0.0030(6) 0.0032(6)
C6 0.0348(8) 0.0343(8) 0.0406(7) -0.0037(6) -0.0022(6) -0.0022(6)
C7 0.0380(8) 0.0344(8) 0.0509(9) -0.0047(7) -0.0012(7) -0.0074(7)
C8 0.0396(8) 0.0351(8) 0.0470(8) -0.0051(6) 0.0069(7) -0.0087(6)
C9 0.0580(10) 0.0381(9) 0.0529(9) -0.0047(8) 0.0064(8) -0.0029(7)
C10 0.0729(12) 0.0331(8) 0.0580(10) -0.0118(8) 0.0178(9) -0.0040(7)
C11 0.0560(10) 0.0380(9) 0.0570(10) -0.0198(8) 0.0162(8) -0.0155(8)
C12 0.0538(11) 0.0461(10) 0.0680(11) -0.0058(8) -0.0098(8) 0.0025(9)

loop_
_atom_site_type_symbol
_atom_site_label
_atom_site_fract_x
_atom_site_fract_y
_atom_site_fract_z
_atom_site_U_iso_or_equiv
_atom_site_thermal_displace_type
_atom_site_calc_flag
_atom_site_refinement_flags
_atom_site_occupancy
O O1 0.68517(16) 0.25900(11) 0.46989(10) 0.0596(4) Uani . . 1.000
N N1 0.25031(16) 0.01556(12) 0.25463(10) 0.0424(4) Uani . . 1.000
N N2 0.55170(15) 0.41010(11) 0.37015(10) 0.0388(4) Uani . . 1.000
N N3 0.65784(16) 0.50489(12) 0.40795(10) 0.0417(4) Uani . . 1.000
N N4 0.85194(16) 0.74061(12) 0.46127(10) 0.0411(4) Uani . . 1.000
C C1 0.46019(16) 0.19827(12) 0.34909(10) 0.0315(4) Uani . . 1.000
C C2 0.40449(19) 0.10059(13) 0.40461(11) 0.0374(4) Uani . . 1.000
C C3 0.30152(19) 0.01259(14) 0.35500(12) 0.0414(5) Uani . . 1.000
C C4 0.3056(2) 0.11012(14) 0.20128(11) 0.0421(5) Uani . . 1.000
C C5 0.40918(19) 0.20229(14) 0.24441(11) 0.0378(4) Uani . . 1.000
C C6 0.57736(18) 0.29160(14) 0.40312(11) 0.0371(4) Uani . . 1.000
C C7 0.62947(19) 0.61063(14) 0.36395(12) 0.0416(5) Uani . . 1.000
C C8 0.72195(19) 0.72388(14) 0.38651(12) 0.0404(5) Uani . . 1.000
C C9 0.6991(2) 0.83500(15) 0.33312(13) 0.0497(5) Uani . . 1.000
C C10 0.8163(2) 0.92006(16) 0.37628(13) 0.0539(6) Uani . . 1.000
C C11 0.9081(2) 0.85957(15) 0.45424(13) 0.0496(6) Uani . . 1.000
C C12 0.9127(2) 0.65484(17) 0.54194(14) 0.0574(6) Uani . . 1.000
H H2 0.46924 0.42717 0.32551 0.0466 Uiso . . 1.000
H H2A 0.43635 0.09445 0.47482 0.0449 Uiso . . 1.000
H H3 0.26551 -0.05268 0.39352 0.0497 Uiso . . 1.000
H H4 0.27213 0.11375 0.13112 0.0505 Uiso . . 1.000
H H5 0.44438 0.26614 0.20412 0.0454 Uiso . . 1.000
H H7 0.54104 0.61488 0.31268 0.0500 Uiso . . 1.000
H H9 0.61937 0.85044 0.27801 0.0597 Uiso . . 1.000
H H10 0.82924 1.00246 0.35569 0.0646 Uiso . . 1.000
H H11 0.99575 0.89429 0.49628 0.0595 Uiso . . 1.000
H H12A 0.86108 0.67234 0.60217 0.0860 Uiso . . 1.000
H H12B 1.02928 0.66469 0.55737 0.0860 Uiso . . 1.000
H H12C 0.88828 0.57043 0.51995 0.0860 Uiso . . 1.000

loop_
_atom_type_symbol
_atom_type_description
_atom_type_scat_dispersion_real
_atom_type_scat_dispersion_imag
_atom_type_scat_source
C C 0.0033 0.0016 'International Tables Vol C Tables 4.2.6.8 and 6.1.1.4'
H H 0.0000 0.0000 'International Tables Vol C Tables 4.2.6.8 and 6.1.1.4'
N N 0.0061 0.0033 'International Tables Vol C Tables 4.2.6.8 and 6.1.1.4'
O O 0.0106 0.0060 'International Tables Vol C Tables 4.2.6.8 and 6.1.1.4'

loop_
_geom_angle_atom_site_label_1
_geom_angle_atom_site_label_2
_geom_angle_atom_site_label_3
_geom_angle_site_symmetry_1
_geom_angle_site_symmetry_2
_geom_angle_site_symmetry_3
_geom_angle
_geom_angle_publ_flag
C3 N1 C4 . . . 116.64(13) no
N3 N2 C6 . . . 120.21(12) no
N2 N3 C7 . . . 114.22(13) no
C8 N4 C11 . . . 108.33(13) no
C8 N4 C12 . . . 127.81(13) no
C11 N4 C12 . . . 123.58(14) no
C6 N2 H2 . . . 120.00 no
N3 N2 H2 . . . 120.00 no
C2 C1 C6 . . . 119.03(12) no
C2 C1 C5 . . . 117.80(13) no
C5 C1 C6 . . . 123.13(12) no
C1 C2 C3 . . . 119.32(13) no
N1 C3 C2 . . . 123.67(14) no
N1 C4 C5 . . . 123.72(14) no
C1 C5 C4 . . . 118.86(13) no
N2 C6 C1 . . . 113.89(12) no
O1 C6 N2 . . . 124.87(14) no
O1 C6 C1 . . . 121.24(13) no
N3 C7 C8 . . . 125.91(15) no
N4 C8 C9 . . . 107.35(13) no
C7 C8 C9 . . . 125.57(15) no
N4 C8 C7 . . . 127.04(14) no
C8 C9 C10 . . . 107.99(15) no
C9 C10 C11 . . . 106.87(15) no
N4 C11 C10 . . . 109.47(15) no
C1 C2 H2A . . . 120.00 no
C3 C2 H2A . . . 120.00 no
N1 C3 H3 . . . 118.00 no
C2 C3 H3 . . . 118.00 no
N1 C4 H4 . . . 118.00 no
C5 C4 H4 . . . 118.00 no
C1 C5 H5 . . . 121.00 no
C4 C5 H5 . . . 121.00 no
N3 C7 H7 . . . 117.00 no
C8 C7 H7 . . . 117.00 no
C8 C9 H9 . . . 126.00 no
C10 C9 H9 . . . 126.00 no
C9 C10 H10 . . . 127.00 no
C11 C10 H10 . . . 127.00 no
N4 C11 H11 . . . 125.00 no
C10 C11 H11 . . . 125.00 no
N4 C12 H12A . . . 109.00 no
N4 C12 H12B . . . 109.00 no
N4 C12 H12C . . . 109.00 no
H12A C12 H12B . . . 109.00 no
H12A C12 H12C . . . 109.00 no
H12B C12 H12C . . . 109.00 no

loop_
_geom_bond_atom_site_label_1
_geom_bond_atom_site_label_2
_geom_bond_site_symmetry_1
_geom_bond_site_symmetry_2
_geom_bond_distance
_geom_bond_publ_flag
O1 C6 . . 1.219(2) no
N1 C3 . . 1.335(2) no
N1 C4 . . 1.339(2) no
N2 N3 . . 1.3877(18) no
N2 C6 . . 1.3453(19) no
N3 C7 . . 1.277(2) no
N4 C8 . . 1.372(2) no
N4 C11 . . 1.358(2) no
N4 C12 . . 1.443(2) no
N2 H2 . . 0.8600 no
C1 C2 . . 1.3815(19) no
C1 C5 . . 1.3886(19) no
C1 C6 . . 1.502(2) no
C2 C3 . . 1.374(2) no
C4 C5 . . 1.377(2) no
C7 C8 . . 1.439(2) no
C8 C9 . . 1.379(2) no
C9 C10 . . 1.393(2) no
C10 C11 . . 1.359(2) no
C2 H2A . . 0.9300 no
C3 H3 . . 0.9300 no
C4 H4 . . 0.9300 no
C5 H5 . . 0.9300 no
C7 H7 . . 0.9300 no
C9 H9 . . 0.9300 no
C10 H10 . . 0.9300 no
C11 H11 . . 0.9300 no
C12 H12A . . 0.9600 no
C12 H12B . . 0.9600 no
C12 H12C . . 0.9600 no

loop_
_geom_hbond_atom_site_label_D
_geom_hbond_atom_site_label_H
_geom_hbond_atom_site_label_A
_geom_hbond_site_symmetry_A
_geom_hbond_distance_DH
_geom_hbond_distance_HA
_geom_hbond_distance_DA
_geom_hbond_angle_DHA
_geom_hbond_publ_flag
N2 H2 N1 2_555 0.86 2.19 3.0205(18) 163 yes
C4 H4 O1 4_454 0.93 2.54 3.3821(19) 150 yes
C12 H12B O1 3_766 0.96 2.55 3.450(2) 156 yes
C12 H12C N3 . 0.96 2.36 3.025(2) 126 yes
C2 H2A Cg1 3_666 0.93 2.83 3.3258(16) 114 yes
C5 H5 Cg1 2_645 0.93 2.71 3.4669(17) 139 yes

loop_
_geom_torsion_atom_site_label_1
_geom_torsion_atom_site_label_2
_geom_torsion_atom_site_label_3
_geom_torsion_atom_site_label_4
_geom_torsion_site_symmetry_1
_geom_torsion_site_symmetry_2
_geom_torsion_site_symmetry_3
_geom_torsion_site_symmetry_4
_geom_torsion
_geom_torsion_publ_flag
C4 N1 C3 C2 . . . . 0.6(2) no
C3 N1 C4 C5 . . . . -0.5(2) no
C6 N2 N3 C7 . . . . 173.81(14) no
N3 N2 C6 O1 . . . . 4.1(2) no
N3 N2 C6 C1 . . . . -175.38(12) no
N2 N3 C7 C8 . . . . -178.82(14) no
C11 N4 C8 C7 . . . . 177.64(15) no
C11 N4 C8 C9 . . . . 0.04(17) no
C12 N4 C8 C7 . . . . -8.4(3) no
C12 N4 C8 C9 . . . . 174.00(15) no
C8 N4 C11 C10 . . . . 0.12(19) no
C12 N4 C11 C10 . . . . -174.15(15) no
C5 C1 C2 C3 . . . . -0.3(2) no
C6 C1 C2 C3 . . . . -177.89(14) no
C2 C1 C5 C4 . . . . 0.4(2) no
C6 C1 C5 C4 . . . . 177.90(14) no
C2 C1 C6 O1 . . . . 38.1(2) no
C2 C1 C6 N2 . . . . -142.47(14) no
C5 C1 C6 O1 . . . . -139.38(16) no
C5 C1 C6 N2 . . . . 40.08(19) no
C1 C2 C3 N1 . . . . -0.2(2) no
N1 C4 C5 C1 . . . . 0.0(2) no
N3 C7 C8 N4 . . . . -2.9(3) no
N3 C7 C8 C9 . . . . 174.33(16) no
N4 C8 C9 C10 . . . . -0.18(18) no
C7 C8 C9 C10 . . . . -177.82(15) no
C8 C9 C10 C11 . . . . 0.25(19) no
C9 C10 C11 N4 . . . . -0.23(19) no

loop_
_cod_related_entry_id
_cod_related_entry_database
_cod_related_entry_code
1 ChemSpider 5259679
